data_7238534
loop_
_publ_author_name
'Donnadio, Anna'
'Pica, Monica'
'Taddei, Marco'
'Vivani, Riccardo'

_publ_section_title
;
 Design and synthesis of plasticizing fillers based on zirconium
 phosphonates for glycerol-free composite starch films
;
_journal_issue 11
_journal_name_full 'Journal of Materials Chemistry'
_journal_page_first 5098
_journal_paper_doi 10.1039/c2jm15201k
_journal_volume 22
_journal_year 2012
_chemical_formula_moiety ZrF(O3PCH2)2NH(CH2)4OH
_chemical_formula_sum 'C6 F N O7 P2 Zr'
_chemical_formula_weight 370.23
_space_group_IT_number 14
_space_group_name_Hall '-P 2ybc'
_space_group_name_H-M_alt 'P 1 21/c 1'
_symmetry_cell_setting monoclinic
_symmetry_space_group_name_H-M 'P 1 21/c 1'
_audit_creation_method 'from EXP file using GSAS2CIF'
_cell_angle_alpha 90.0
_cell_angle_beta 106.51(1)
_cell_angle_gamma 90.0
_cell_formula_units_Z 4
_cell_length_a 13.453(1)
_cell_length_b 8.915(1)
_cell_length_c 10.863(2)
_cell_measurement_temperature 373
_cell_volume 1249.1(3)
_computing_structure_refinement GSAS
_computing_structure_solution FOX
_diffrn_ambient_temperature 373
_diffrn_radiation_polarisn_ratio 0.8
_diffrn_radiation_probe x-ray
_exptl_absorpt_correction_T_max 1.00000
_exptl_absorpt_correction_T_min 1.00000
_exptl_absorpt_process_details
; GSAS Absorption/surface roughness correction: function number 0
No correction is applied.
;
_pd_calc_method 'Rietveld Refinement'
_pd_phase_name ZC4a
_pd_proc_ls_background_function
; GSAS Background function number 1 with 18 terms.
Shifted Chebyshev function of 1st kind
1: 3372.15 2: -2252.06 3: 1415.77 4: -827.018
5: 687.128 6: -582.913 7: 474.670 8: -377.805
9: 297.102 10: -213.494 11: 89.8159 12: -62.0667
13: 0.690358 14: 13.8488 15: -3.83917 16: 40.3724
17: -56.4153 18: 69.3283
;
_pd_proc_ls_pref_orient_corr
; March-Dollase
AXIS 1 Ratio= 0.85296 h= 1.000 k= 0.000 l= 0.000
Prefered orientation correction range: Min= 0.78773, Max= 1.61154
;
_pd_proc_ls_profile_function
;
CW Profile function number 3 with 19 terms
Pseudovoigt profile coefficients as parameterized in
P. Thompson, D.E. Cox & J.B. Hastings (1987). J. Appl. Cryst.,20,79-83.
Asymmetry correction of L.W. Finger, D.E. Cox & A. P. Jephcoat (1994).
J. Appl. Cryst.,27,892-900.
#1(GU) = 934.806 #2(GV) = 0.000 #3(GW) = 2.746
#4(GP) = 0.000 #5(LX) = 11.588 #6(LY) = 0.000
#7(S/L) = 0.0299 #8(H/L) = 0.0150
#9(trns) = 0.00 #10(shft)= 3.8052
#11(stec)= 158.98 #12(ptec)= -7.74 #13(sfec)= 0.00
#14(L11) = 0.000 #15(L22) = 0.000 #16(L33) = 0.000
#17(L12) = 0.000 #18(L13) = 0.000 #19(L23) = 0.000
Peak tails are ignored where the intensity is below 0.0010 times the peak
Aniso. broadening axis 0.0 0.0 1.0
;
_pd_proc_ls_prof_R_factor 0.0429
_pd_proc_ls_prof_wR_expected 0.0145
_pd_proc_ls_prof_wR_factor 0.0643
_refine_ls_goodness_of_fit_all 4.61
_refine_ls_matrix_type full
_refine_ls_number_parameters 79
_refine_ls_number_restraints 41
_refine_ls_R_Fsqd_factor 0.06076
_refine_ls_shift/su_max 0.10
_refine_ls_shift/su_mean 0.02
_cod_data_source_file c2jm15201k.txt
_cod_data_source_block compound_ZC4a
_cod_depositor_comments
;
The following automatic conversions were performed:

data item '_geom_angle_publ_flag' value 'N' was changed to 'n' in
accordance with the
/home/saulius/struct/COD-crude-data/automatic-downloads/DataCite-retrospective/RSC/depositions/lib/dictionaries/cif_core.dic
dictionary named 'cif_core.dic' version 2.4.2 last updated on
2011-04-26 (41 times).

data item '_geom_bond_publ_flag' value 'N' was changed to 'n' in
accordance with the
/home/saulius/struct/COD-crude-data/automatic-downloads/DataCite-retrospective/RSC/depositions/lib/dictionaries/cif_core.dic
dictionary named 'cif_core.dic' version 2.4.2 last updated on
2011-04-26 (113 times).

Automatic conversion script
Id: cif_fix_values 6909 2019-04-08 15:41:33Z antanas 
;
_cod_original_cell_volume 1249.1(2)
_cod_database_code 7238534
_gsas_exptl_extinct_corr_t_min 1.00000
_gsas_exptl_extinct_corr_t_max 1.00000

loop_
_symmetry_equiv_pos_site_id
_symmetry_equiv_pos_as_xyz
1 +x,+y,+z
2 -x,+y+1/2,-z+1/2
-1 -x,-y,-z
-2 +x,-y+1/2,+z+1/2

loop_
_atom_site_type_symbol
_atom_site_label
_atom_site_fract_x
_atom_site_fract_y
_atom_site_fract_z
_atom_site_occupancy
_atom_site_thermal_displace_type
_atom_site_U_iso_or_equiv
_atom_site_symmetry_multiplicity
Zr Zr 0.0837(4) -0.2374(8) 0.5914(8) 1.0 Uiso 0.0329(15) 4
P P1 0.0799(10) 0.0131(13) 0.8366(13) 1.0 Uiso 0.0329(15) 4
P P2 0.1695(8) 0.4199(14) 0.9808(13) 1.0 Uiso 0.0329(15) 4
O O1 0.0915(17) -0.0750(28) 0.7235(25) 1.0 Uiso 0.0329(15) 4
O O2 -0.0284(16) 0.1010(27) 0.7999(28) 1.0 Uiso 0.0329(15) 4
O O3 0.0745(20) -0.1015(29) 0.9466(21) 1.0 Uiso 0.0329(15) 4
O O4 0.2472(17) 0.3582(28) 1.0994(27) 1.0 Uiso 0.0329(15) 4
O O5 0.0631(14) 0.3522(29) 0.9689(25) 1.0 Uiso 0.0329(15) 4
O O6 0.1660(17) 0.5866(23) 1.0082(25) 1.0 Uiso 0.0329(15) 4
C C1 0.1927(18) 0.1452(31) 0.8988(23) 1.0 Uiso 0.0329(15) 4
C C2 0.2182(21) 0.3773(23) 0.8315(27) 1.0 Uiso 0.0329(15) 4
N N 0.2411(14) 0.2198(23) 0.8066(23) 1.0 Uiso 0.0329(15) 4
C C3 0.3600(16) 0.1939(33) 0.845(4) 1.0 Uiso 0.0329(15) 4
F F 0.2271(12) -0.2928(30) 0.6896(22) 1.0 Uiso 0.0329(15) 4
C C4 0.4247(17) 0.3417(31) 0.836(5) 1.0 Uiso 0.0329(15) 4
C C5 0.5421(18) 0.319(4) 0.8365(30) 1.0 Uiso 0.0329(15) 4
C C6 0.5671(25) 0.4432(28) 0.7414(30) 1.0 Uiso 0.0329(15) 4
O O7 0.5665(20) 0.3883(27) 0.6110(25) 1.0 Uiso 0.0329(15) 4

loop_
_atom_type_symbol
_atom_type_number_in_cell
_atom_type_scat_dispersion_real
_atom_type_scat_dispersion_imag
_atom_type_scat_Cromer_Mann_a1
_atom_type_scat_Cromer_Mann_a2
_atom_type_scat_Cromer_Mann_a3
_atom_type_scat_Cromer_Mann_a4
_atom_type_scat_Cromer_Mann_b1
_atom_type_scat_Cromer_Mann_b2
_atom_type_scat_Cromer_Mann_b3
_atom_type_scat_Cromer_Mann_b4
_atom_type_scat_Cromer_Mann_c
_atom_type_scat_source
Zr 4.0 0.000 0.000 17.8765 1.27618 10.9480 11.9160 5.41732 0.11762 3.65721 87.6627 2.06929 International_Tables_Vol_C
P 8.0 0.000 0.000 6.43450 1.90670 4.17910 27.1570 1.78000 0.52600 1.49080 68.1645 1.11490 International_Tables_Vol_C
O 28.0 0.000 0.000 3.04850 13.2771 2.28680 5.70110 1.54630 0.32390 0.86700 32.9089 0.25080 International_Tables_Vol_C
C 24.0 0.000 0.000 2.31000 20.8439 1.02000 10.2075 1.58860 0.56870 0.86500 51.6512 0.21560 International_Tables_Vol_C
N 4.0 0.000 0.000 12.2126 0.00570 3.13220 9.89330 2.01250 28.9975 1.16630 0.58260 -11.529 International_Tables_Vol_C
F 4.0 0.000 0.000 3.53920 10.2825 2.64120 4.29440 1.51700 0.26150 1.02430 26.1476 0.27760 International_Tables_Vol_C

loop_
_diffrn_radiation_wavelength
_diffrn_radiation_wavelength_wt
_diffrn_radiation_type
_diffrn_radiation_wavelength_id
1.540500 1.000 K\a~1~ 1
1.544300 0.500 K\a~2~ 2

loop_
_geom_angle_atom_site_label_1
_geom_angle_atom_site_label_2
_geom_angle_atom_site_label_3
_geom_angle
_geom_angle_site_symmetry_1
_geom_angle_site_symmetry_3
_geom_angle_publ_flag
O1 Zr O2 92.6(15) 1_555 2_546 n
O1 Zr O3 177.2(16) 1_555 -2_544 n
O1 Zr O5 78.4(10) 1_555 2_546 n
O1 Zr O6 85.4(10) 1_555 -2_554 n
O1 Zr F 87.2(9) 1_555 1_555 n
O2 Zr O3 89.9(9) 2_546 -2_544 n
O2 Zr O5 89.1(10) 2_546 2_546 n
O2 Zr O6 169.2(10) 2_546 -2_554 n
O2 Zr F 88.5(10) 2_546 1_555 n
O3 Zr O5 100.3(11) -2_544 2_546 n
O3 Zr O6 92.4(12) -2_544 -2_554 n
O3 Zr F 94.3(10) -2_544 1_555 n
O5 Zr O6 100.9(8) 2_546 -2_554 n
O5 Zr F 165.2(13) 2_546 1_555 n
O6 Zr F 80.8(9) -2_554 1_555 n
O1 P1 O2 110.5(11) 1_555 1_555 n
O1 P1 O3 108.4(12) 1_555 1_555 n
O1 P1 C1 111.0(11) 1_555 1_555 n
O2 P1 O3 105.6(11) 1_555 1_555 n
O2 P1 C1 111.4(10) 1_555 1_555 n
O3 P1 C1 109.7(11) 1_555 1_555 n
O4 P2 O5 109.5(11) 1_555 1_555 n
O4 P2 O6 104.0(12) 1_555 1_555 n
O4 P2 C2 108.8(11) 1_555 1_555 n
O5 P2 O6 108.9(10) 1_555 1_555 n
O5 P2 C2 112.4(11) 1_555 1_555 n
O6 P2 C2 112.9(10) 1_555 1_555 n
Zr O1 P1 163.5(19) 1_555 1_555 n
Zr O2 P1 129.1(15) 2_556 1_555 n
Zr O3 P1 173.5(19) -2_545 1_555 n
Zr O5 P2 166.9(18) 2_556 1_555 n
Zr O6 P2 142.0(13) -2_566 1_555 n
P1 C1 N 119.8(12) 1_555 1_555 n
P2 C2 N 118.2(12) 1_555 1_555 n
C1 N C2 98.5(17) 1_555 1_555 n
C1 N C3 111.5(13) 1_555 1_555 n
C2 N C3 110.1(12) 1_555 1_555 n
N C3 C4 113.5(11) 1_555 1_555 n
C3 C4 C5 116.8(14) 1_555 1_555 n
C4 C5 C6 107(3) 1_555 1_555 n
C5 C6 O7 115.8(13) 1_555 1_555 n

loop_
_geom_bond_atom_site_label_1
_geom_bond_atom_site_label_2
_geom_bond_distance
_geom_bond_site_symmetry_2
_geom_bond_publ_flag
Zr O1 2.021(16) 1_555 n
Zr O2 2.127(18) 2_546 n
Zr O3 2.107(16) -2_544 n
Zr O5 2.058(15) 2_546 n
Zr O6 2.102(17) -2_554 n
Zr F 1.983(15) 1_555 n
P1 O1 1.503(17) 1_555 n
P1 O2 1.602(17) 1_555 n
P1 O3 1.590(17) 1_555 n
P1 C1 1.888(18) 1_555 n
P2 O4 1.513(20) 1_555 n
P2 O5 1.524(16) 1_555 n
P2 O6 1.519(17) 1_555 n
P2 C2 1.952(19) 1_555 n
O1 Zr 2.021(16) 1_555 n
O1 P1 1.503(17) 1_555 n
O1 O2 2.551(23) 1_555 n
O1 O2 3.00(4) 2_546 n
O1 O3 2.509(24) 1_555 n
O1 O4 3.40(4) -2_554 n
O1 O5 2.578(30) 2_546 n
O1 O5 3.34(4) -2_554 n
O1 O6 2.797(31) -2_554 n
O1 C1 2.804(24) 1_555 n
O1 F 2.760(27) 1_555 n
O2 Zr 2.127(18) 2_556 n
O2 P1 1.602(17) 1_555 n
O2 O1 2.551(23) 1_555 n
O2 O1 3.00(4) 2_556 n
O2 O3 2.542(25) 1_555 n
O2 O3 2.990(31) -1_557 n
O2 O5 2.936(32) 1_555 n
O2 O5 3.59(4) 2_546 n
O2 O6 3.33(4) 2_546 n
O2 C1 2.888(23) 1_555 n
O2 F 2.869(28) 2_556 n
O3 Zr 2.107(16) -2_545 n
O3 P1 1.590(17) 1_555 n
O3 O1 2.509(24) 1_555 n
O3 O2 2.542(25) 1_555 n
O3 O2 2.990(31) -1_557 n
O3 O3 3.16(6) -1_557 n
O3 O5 3.198(31) -1_557 n
O3 O6 3.037(34) 1_545 n
O3 C1 2.848(26) 1_555 n
O3 F 2.998(30) -2_545 n
O4 P2 1.513(20) 1_555 n
O4 O1 3.40(4) -2_555 n
O4 O5 2.479(23) 1_555 n
O4 O6 2.389(26) 1_555 n
O4 C1 2.826(31) 1_555 n
O4 C2 2.829(28) 1_555 n
O4 N 2.379(30) -2_555 n
O4 C3 2.71(5) -2_555 n
O5 Zr 2.058(15) 2_556 n
O5 P2 1.524(16) 1_555 n
O5 O1 2.578(30) 2_556 n
O5 O1 3.34(4) -2_555 n
O5 O2 2.936(32) 1_555 n
O5 O2 3.59(4) 2_556 n
O5 O3 3.198(31) -1_557 n
O5 O4 2.479(23) 1_555 n
O5 O5 3.31(5) -1_567 n
O5 O6 2.475(24) 1_555 n
O5 O6 3.209(22) -1_567 n
O5 C1 2.790(34) 1_555 n
O5 C2 2.899(26) 1_555 n
O6 Zr 2.102(17) -2_555 n
O6 P2 1.519(17) 1_555 n
O6 O1 2.797(31) -2_555 n
O6 O2 3.33(4) 2_556 n
O6 O3 3.037(34) 1_565 n
O6 O4 2.389(26) 1_555 n
O6 O5 2.475(24) 1_555 n
O6 O5 3.209(22) -1_567 n
O6 C2 2.902(27) 1_555 n
O6 F 2.649(29) -2_555 n
C1 P1 1.888(18) 1_555 n
C1 O1 2.804(24) 1_555 n
C1 O2 2.888(23) 1_555 n
C1 O3 2.848(26) 1_555 n
C1 O4 2.826(31) 1_555 n
C1 O5 2.790(34) 1_555 n
C1 N 1.50(3) 1_555 n
C2 P2 1.952(19) 1_555 n
C2 O4 2.829(28) 1_555 n
C2 O5 2.899(26) 1_555 n
C2 O6 2.902(27) 1_555 n
C2 N 1.48(3) 1_555 n
N O4 2.379(30) -2_554 n
N C1 1.50(3) 1_555 n
N C2 1.48(3) 1_555 n
N C3 1.55(3) 1_555 n
C3 O4 2.71(5) -2_554 n
C3 N 1.55(3) 1_555 n
C3 C4 1.60(4) 1_555 n
C3 O7 2.89(4) 2_646 n
F Zr 1.983(15) 1_555 n
F O1 2.760(27) 1_555 n
F O2 2.869(28) 2_546 n
F O3 2.998(30) -2_544 n
F O6 2.649(29) -2_554 n
C4 C3 1.60(4) 1_555 n
C4 C5 1.59(4) 1_555 n
C5 C4 1.59(4) 1_555 n
C5 C6 1.62(5) 1_555 n
C5 O7 2.635(24) 1_555 n
C6 C5 1.62(5) 1_555 n
C6 O7 1.50(4) 1_555 n
O7 C3 2.89(4) 2_656 n
O7 C5 2.635(24) 1_555 n
O7 C6 1.50(4) 1_555 n
O7 O7 3.25(4) -1_666 n
